data_1567272
loop_
_publ_author_name
'Salzmann, C. G.'
'Rosu-Finsen, A.'
'Sharif, Z.'
'Radaelli, P.G.'
'Finney, J. L.'

_publ_section_title
;
 Detailed crystallographic analysis of the ice V to ice XIII
 hydrogen-ordering phase transition
;
_journal_name_full 'The Journal of Chemical Physics'
_journal_page_first 134504
_journal_volume 154
_journal_year 2021
_chemical_formula_sum 'D2 O'
_chemical_formula_weight 20.03
_chemical_name_common 'ice V'
_space_group_IT_number 15
_space_group_name_Hall '-A 2ya'
_space_group_name_H-M_alt 'A 1 2/a 1'
_cell_angle_alpha 90.000000
_cell_angle_beta 109.3174(9)
_cell_angle_gamma 90.000000
_cell_formula_units_Z 28
_cell_length_a 9.19256(10)
_cell_length_b 7.52147(11)
_cell_length_c 10.31017(11)
_cell_volume 672.728(15)
_cod_data_source_file iceV_Salzmann2021.cif
_cod_data_source_block iceV_Salzmann2021
_cod_original_cell_volume 672.727613
_cod_original_sg_symbol_H-M 'A 2/a'
_cod_original_formula_sum 'D2.00 O'
_cod_database_code 1567272

loop_
_space_group_symop_operation_xyz
'x, y, z'
'-x, -y, -z'
'-x+1/2, y, -z'
'x+1/2, -y, z'
'x, y+1/2, z+1/2'
'-x, -y+1/2, -z+1/2'
'-x+1/2, y+1/2, -z+1/2'
'x+1/2, -y+1/2, z+1/2'

loop_
_atom_site_label
_atom_site_fract_x
_atom_site_fract_y
_atom_site_fract_z
_atom_site_occupancy
_atom_site_adp_type
_atom_site_U_iso_or_equiv
_atom_site_type_symbol
O(1) 0.250000 0.81699(65) 0.000000 1.0000 Uiso 0.02348(32) O
O(2) 0.46037(30) 0.05579(35) 0.15562(24) 1.0000 Uiso 0.02348(32) O
O(3) 0.27647(29) 0.65129(36) 0.24760(32) 1.0000 Uiso 0.02348(32) O
O(4) 0.39798(27) 0.35907(37) 0.9854(27) 1.0000 Uiso 0.02348(32) O
D(5) 0.33521(50) 0.89571(56) 0.04623(39) 0.565(4) Uiso 0.0300(4) D
D(6) 0.24510(55) 0.74679(63) 0.07864(81) 0.435(4) Uiso 0.0300(4) D
D(7) 0.40103(68) 0.96303(81) 0.09234(58) 0.435(4) Uiso 0.0300(4) D
D(8) 0.416796 0.091464 0.216554 0.136(2) Uiso 0.0300(4) D
D(9) 0.46699(45) 0.15977(55) 0.10398(42) 0.525(3) Uiso 0.0300(4) D
D(10) 0.56195(28) 0.00329(28) 0.19566(23) 0.883(2) Uiso 0.0300(4) D
D(11) 0.25358(44) 0.70389(62) 0.15503(59) 0.565(4) Uiso 0.0300(4) D
D(12) 0.352761 0.555271 0.260564 0.117(2) Uiso 0.0300(4) D
D(13) 0.31860(68) 0.73689(93) 0.32039(70) 0.475(3) Uiso 0.0300(4) D
D(14) 0.18257(31) 0.61265(37) 0.26135(24) 0.864(2) Uiso 0.0300(4) D
D(15) 0.43570(57) 0.26281(79) 0.04783(54) 0.475(3) Uiso 0.0300(4) D
D(16) 0.30540(42) 0.38864(49) 0.00035(49) 0.5 Uiso 0.0300(4) D
D(17) 0.36500(53) 0.30735(69) 0.89671(61) 0.561(3) Uiso 0.0300(4) D
D(18) 0.46776(47) 0.45711(56) 0.99568(50) 0.5 Uiso 0.0300(4) D
